data_7251751
loop_
_publ_author_name
'Shi, Junhao'
'Liao, Sicheng'
'Huang, Shiliang'
'Jiang, Tianyu'
'Wang, Kangcai'
'Zhang, Wenquan'

_publ_section_title
;
 Synthesis and structural characterization of the <i>Z</i>-isomer of
 1,2-bis(tetrazol-5-yl)ethylene (H<sub>2</sub>bte) <i>via</i> photoinduced
 isomerization.
;
_journal_issue 3
_journal_name_full 'RSC advances'
_journal_page_first 2724
_journal_page_last 2731
_journal_paper_doi 10.1039/d5ra09255h
_journal_volume 16
_journal_year 2026
_chemical_formula_moiety 'C4 H5 Cs N8 O'
_chemical_formula_sum 'C4 H5 Cs N8 O'
_chemical_formula_weight 314.07
_space_group_crystal_system triclinic
_space_group_IT_number 2
_space_group_name_Hall '-P 1'
_space_group_name_H-M_alt 'P -1'
_atom_sites_solution_hydrogens mixed
_atom_sites_solution_primary iterative
_audit_creation_date 2025-07-06
_audit_creation_method
;
Olex2 1.5
(compiled 2025.05.31 svn.r86d253d1 for OlexSys, GUI svn.r7254)
;
_audit_update_record
;
2025-07-19 deposited with the CCDC.	2025-12-18 downloaded from the CCDC.
;
_cell_angle_alpha 99.452(2)
_cell_angle_beta 102.405(2)
_cell_angle_gamma 95.643(2)
_cell_formula_units_Z 2
_cell_length_a 6.1358(2)
_cell_length_b 6.9761(2)
_cell_length_c 11.3456(2)
_cell_measurement_reflns_used 3101
_cell_measurement_temperature 293(2)
_cell_measurement_theta_max 77.3600
_cell_measurement_theta_min 4.0600
_cell_volume 463.34(2)
_computing_cell_refinement 'CrysAlisPro 1.171.41.112a (Rigaku OD, 2021)'
_computing_data_collection 'CrysAlisPro 1.171.41.112a (Rigaku OD, 2021)'
_computing_data_reduction 'CrysAlisPro 1.171.41.112a (Rigaku OD, 2021)'
_computing_molecular_graphics 'Olex2 1.5 (Dolomanov et al., 2009)'
_computing_publication_material 'Olex2 1.5 (Dolomanov et al., 2009)'
_computing_structure_refinement 'SHELXL 2019/3 (Sheldrick, 2015)'
_computing_structure_solution 'olex2.solve 1.5 (Bourhis et al., 2015)'
_diffrn_ambient_temperature 293(2)
_diffrn_detector 'Hybrid Pixel Array Detector'
_diffrn_detector_area_resol_mean 10.0000
_diffrn_detector_type HyPix
_diffrn_measured_fraction_theta_full 0.973
_diffrn_measured_fraction_theta_max 0.914
_diffrn_measurement_details
;
List of Runs (angles in degrees, time in seconds):

  # Type    Start    End  Width  t~exp~   \w     \q     \k     \f   Frames
#--------------------------------------------------------------------------
  1  \w     43.00  69.00   0.50    0.05    --   47.84  38.00 121.00   52
  2  \w     86.00 111.00   0.50    0.05    --   47.84  38.00 121.00   50
  3  \w    100.00 155.00   0.50    0.07    --  109.10  38.00 121.00  110
  4  \w     95.00 175.00   0.50    0.07    --  109.10  57.00   0.00  160
  5  \w    151.00 176.00   0.50    0.07    --  109.10  37.00 -30.00   50
  6  \w    100.00 145.00   0.50    0.07    --  109.10  37.00 -30.00   90
  7  \w    -25.00   4.00   0.50    0.05    --  -47.84  19.00 -90.00   58
  8  \w   -103.00 -41.00   0.50    0.07    --  -91.75  77.00 -90.00  124
  9  \w    -58.00 -20.00   0.50    0.07    --  -91.75  57.00 -90.00   76
 10  \w    -59.00 -22.00   0.50    0.07    --  -91.75  57.00  30.00   74
 11  \w    -46.00 -20.00   0.50    0.07    --  -91.75  57.00 120.00   52
 12  \w    -38.00  22.00   0.50    0.05    --  -47.84  38.00 121.00  120
 13  \w     79.00 110.00   0.50    0.07    --  109.10-125.00 -30.00   62
 14  \w     46.00 102.00   0.50    0.07    --  109.10-125.00   0.00  112
 15  \w     37.00  63.00   0.50    0.07    --  109.10-125.00 -30.00   52
 16  \w     70.00 104.00   0.50    0.07    --  109.10 -99.00   0.00   68
 17  \w     77.00 103.00   0.50    0.07    --  109.10 -99.00  90.00   52
 18  \w     74.00 100.00   0.50    0.07    --  109.10 -99.00 150.00   52
 19  \w     42.00  70.00   0.50    0.07    --  109.10 -99.00 150.00   56
 20  \w     43.00  73.00   0.50    0.07    --  109.10 -99.00  90.00   60
 21  \w     81.00 106.00   0.50    0.07    --  109.10 -99.00  60.00   50
 22  \w     81.00 106.00   0.50    0.07    --  109.10 -99.00-150.00   50
 23  \w     38.00  64.00   0.50    0.07    --  109.10 -57.00-180.00   52
 24  \w    -17.00  17.00   0.50    0.05    --   47.84 -38.00 -33.00   68
 25  \w     37.00  62.00   0.50    0.07    --  109.10 -57.00   0.00   50
 26  \w     37.00  62.00   0.50    0.07    --  109.10 -57.00  90.00   50
 27  \w     41.00  66.00   0.50    0.07    --  109.10 -57.00 120.00   50
 28  \w     37.00  62.00   0.50    0.07    --  109.10 -57.00 150.00   50
 29  \w    148.00 178.00   0.50    0.07    --  109.10 125.00-180.00   60
 30  \w     96.00 136.00   0.50    0.07    --  109.10 125.00-180.00   80
 31  \w     98.00 135.00   0.50    0.07    --  109.10 125.00 -60.00   74
 32  \w    147.00 178.00   0.50    0.07    --  109.10 125.00 -60.00   62
 33  \w    -40.00 -15.00   0.50    0.05    --  -47.84 125.00 -60.00   50
 34  \w    -78.00 -45.00   0.50    0.05    --  -47.84 125.00 -60.00   66
 35  \w    -82.00 -56.00   0.50    0.07    --  -91.75 125.00-120.00   52
 36  \w    -51.00 -22.00   0.50    0.07    --  -91.75 125.00-120.00   58
 37  \w   -165.00 -97.00   0.50    0.07    --  -91.75 -37.00  90.00  136
 38  \w   -165.00-119.00   0.50    0.07    --  -91.75 -38.00 -33.00   92
 39  \w   -113.00 -87.00   0.50    0.07    --  -91.75 -38.00 -33.00   52
 40  \w   -120.00 -52.00   0.50    0.05    --  -47.84 -38.00 -33.00  136
 41  \w   -104.00 -76.00   0.50    0.05    --  -47.84-125.00 -30.00   56
;
_diffrn_measurement_device 'four-circle diffractometer'
_diffrn_measurement_device_type 'XtaLAB Synergy, Dualflex, HyPix'
_diffrn_measurement_method '\w scans'
_diffrn_orient_matrix_type 'CrysAlisPro convention (1999,Acta A55,543-557)'
_diffrn_orient_matrix_UB_11 -0.0295587000
_diffrn_orient_matrix_UB_12 0.2124326000
_diffrn_orient_matrix_UB_13 0.0501795000
_diffrn_orient_matrix_UB_21 0.2571406000
_diffrn_orient_matrix_UB_22 0.0516463000
_diffrn_orient_matrix_UB_23 0.0488793000
_diffrn_orient_matrix_UB_31 0.0197810000
_diffrn_orient_matrix_UB_32 0.0575051000
_diffrn_orient_matrix_UB_33 -0.1230937000
_diffrn_radiation_monochromator mirror
_diffrn_radiation_probe x-ray
_diffrn_radiation_type 'Cu K\a'
_diffrn_radiation_wavelength 1.54184
_diffrn_reflns_av_R_equivalents 0.0539
_diffrn_reflns_av_unetI/netI 0.0519
_diffrn_reflns_Laue_measured_fraction_full 0.973
_diffrn_reflns_Laue_measured_fraction_max 0.914
_diffrn_reflns_limit_h_max 7
_diffrn_reflns_limit_h_min -7
_diffrn_reflns_limit_k_max 8
_diffrn_reflns_limit_k_min -8
_diffrn_reflns_limit_l_max 7
_diffrn_reflns_limit_l_min -14
_diffrn_reflns_number 4492
_diffrn_reflns_point_group_measured_fraction_full 0.973
_diffrn_reflns_point_group_measured_fraction_max 0.914
_diffrn_reflns_theta_full 67.684
_diffrn_reflns_theta_max 77.681
_diffrn_reflns_theta_min 4.064
_diffrn_source 'micro-focus sealed X-ray tube'
_diffrn_source_type 'PhotonJet (Cu) X-ray Source'
_exptl_absorpt_coefficient_mu 31.101
_exptl_absorpt_correction_T_max 1.00000
_exptl_absorpt_correction_T_min 0.20161
_exptl_absorpt_correction_type multi-scan
_exptl_absorpt_process_details
;
CrysAlisPro 1.171.41.112a (Rigaku Oxford Diffraction, 2021)
Empirical absorption correction using spherical harmonics,
implemented in SCALE3 ABSPACK scaling algorithm.
;
_exptl_crystal_colour 'clear whiteish white'
_exptl_crystal_colour_lustre clear
_exptl_crystal_colour_modifier whiteish
_exptl_crystal_colour_primary white
_exptl_crystal_density_diffrn 2.251
_exptl_crystal_description block
_exptl_crystal_F_000 296
_exptl_crystal_size_max 0.18
_exptl_crystal_size_mid 0.11
_exptl_crystal_size_min 0.06
_refine_diff_density_max 1.207
_refine_diff_density_min -1.572
_refine_diff_density_rms 0.186
_refine_ls_extinction_coef 0.0094(11)
_refine_ls_extinction_expression Fc^*^=kFc[1+0.001xFc^2^\l^3^/sin(2\q)]^-1/4^
_refine_ls_extinction_method 'SHELXL-2019/2 (Sheldrick 2019)'
_refine_ls_goodness_of_fit_ref 1.114
_refine_ls_hydrogen_treatment mixed
_refine_ls_matrix_type full
_refine_ls_number_parameters 140
_refine_ls_number_reflns 1810
_refine_ls_number_restraints 1
_refine_ls_restrained_S_all 1.114
_refine_ls_R_factor_all 0.0521
_refine_ls_R_factor_gt 0.0472
_refine_ls_shift/su_max 0.000
_refine_ls_shift/su_mean 0.000
_refine_ls_structure_factor_coef Fsqd
_refine_ls_weighting_details 'w=1/[\s^2^(Fo^2^)+(0.0831P)^2^+0.4979P] where P=(Fo^2^+2Fc^2^)/3'
_refine_ls_weighting_scheme calc
_refine_ls_wR_factor_gt 0.1238
_refine_ls_wR_factor_ref 0.1406
_reflns_Friedel_coverage 0.000
_reflns_number_gt 1605
_reflns_number_total 1810
_reflns_threshold_expression 'I > 2\s(I)'
_cod_data_source_file d5ra09255h2.cif
_cod_data_source_block exp_11634_auto
_cod_database_code 7251751
_shelx_shelxl_version_number 2019/3
_shelx_space_group_comment
;
The symmetry employed for this shelxl refinement is uniquely defined
by the following loop, which should always be used as a source of
symmetry information in preference to the above space-group names.
They are only intended as comments.
;
_shelx_estimated_absorpt_t_max 0.257
_shelx_estimated_absorpt_t_min 0.071
_olex2_refinement_description
;
1. Fixed Uiso
 At 1.2 times of:
  All C(H) groups
2. Restrained distances
 N5-H5
 0.85 with sigma of 0.02
3.a Aromatic/amide H refined with riding coordinates:
 C3(H3), C2(H2)
;
_olex2_submission_special_instructions 'No special instructions were received'
_oxdiff_exptl_absorpt_empirical_details
;
Empirical correction (ABSPACK) includes:
- Absorption correction using spherical harmonics
- Frame scaling
;
_oxdiff_exptl_absorpt_empirical_full_max 3.298
_oxdiff_exptl_absorpt_empirical_full_min 0.536

loop_
_space_group_symop_operation_xyz
'x, y, z'
'-x, -y, -z'

loop_
_atom_site_label
_atom_site_type_symbol
_atom_site_fract_x
_atom_site_fract_y
_atom_site_fract_z
_atom_site_U_iso_or_equiv
_atom_site_adp_type
_atom_site_occupancy
_atom_site_site_symmetry_order
_atom_site_calc_flag
_atom_site_refinement_flags_posn
_atom_site_refinement_flags_adp
_atom_site_refinement_flags_occupancy
_atom_site_disorder_assembly
_atom_site_disorder_group
Cs1 Cs 0.20272(8) 0.23685(7) -0.06707(4) 0.0528(3) Uani 1 1 d . . . . .
N4 N 0.6341(10) 0.8495(9) 0.6235(5) 0.0410(12) Uani 1 1 d . . . . .
O1 O -0.1743(11) 0.3029(12) 0.0943(7) 0.0631(16) Uani 1 1 d . . . . .
N5 N 0.5252(9) 0.6875(9) 0.3915(5) 0.0413(13) Uani 1 1 d D . . . .
N6 N 0.5844(11) 0.6184(11) 0.2874(6) 0.0518(15) Uani 1 1 d . . . . .
N1 N 0.4662(13) 0.9130(11) 0.7732(6) 0.0549(16) Uani 1 1 d . . . . .
N3 N 0.7904(12) 0.9202(11) 0.7250(6) 0.0544(16) Uani 1 1 d . . . . .
N7 N 0.3989(13) 0.5430(12) 0.2043(6) 0.0565(17) Uani 1 1 d . . . . .
N8 N 0.2196(11) 0.5617(10) 0.2511(6) 0.0504(15) Uani 1 1 d . . . . .
N2 N 0.6929(12) 0.9595(11) 0.8143(6) 0.0548(16) Uani 1 1 d . . . . .
C4 C 0.2999(12) 0.6513(11) 0.3687(7) 0.0407(14) Uani 1 1 d . . . . .
C1 C 0.4351(12) 0.8444(11) 0.6537(7) 0.0417(15) Uani 1 1 d . . . . .
C3 C 0.1565(13) 0.6971(15) 0.4516(8) 0.055(2) Uani 1 1 d . . . . .
H3 H 0.002577 0.665847 0.417275 0.066 Uiso 1 1 calc R U . . .
C2 C 0.2146(12) 0.7788(15) 0.5720(8) 0.056(2) Uani 1 1 d . . . . .
H2 H 0.094122 0.795888 0.608472 0.067 Uiso 1 1 calc R U . . .
H5 H 0.61(3) 0.75(2) 0.460(8) 0.13(6) Uiso 1 1 d D . . . .
H1A H -0.24(2) 0.239(19) 0.149(12) 0.08(4) Uiso 1 1 d . . . . .
H1B H -0.21(2) 0.23(2) 0.021(15) 0.09(4) Uiso 1 1 d . . . . .

loop_
_atom_site_aniso_label
_atom_site_aniso_U_11
_atom_site_aniso_U_22
_atom_site_aniso_U_33
_atom_site_aniso_U_23
_atom_site_aniso_U_13
_atom_site_aniso_U_12
Cs1 0.0566(4) 0.0655(4) 0.0374(4) 0.0030(2) 0.0193(2) 0.0064(2)
N4 0.035(3) 0.053(3) 0.033(3) 0.002(2) 0.009(2) 0.004(2)
O1 0.053(3) 0.084(4) 0.053(3) 0.007(3) 0.019(3) 0.009(3)
N5 0.032(3) 0.055(4) 0.036(3) 0.002(3) 0.011(2) 0.008(2)
N6 0.049(3) 0.065(4) 0.042(3) -0.001(3) 0.020(3) 0.008(3)
N1 0.062(4) 0.065(4) 0.041(3) 0.003(3) 0.024(3) 0.015(3)
N3 0.049(4) 0.065(4) 0.044(3) 0.000(3) 0.010(3) 0.002(3)
N7 0.057(4) 0.073(5) 0.037(3) 0.001(3) 0.011(3) 0.013(3)
N8 0.041(3) 0.059(4) 0.046(3) 0.005(3) 0.004(3) 0.004(3)
N2 0.055(4) 0.061(4) 0.041(3) -0.001(3) 0.005(3) 0.006(3)
C4 0.036(3) 0.045(4) 0.041(4) 0.011(3) 0.008(3) 0.003(3)
C1 0.039(3) 0.043(4) 0.046(4) 0.007(3) 0.018(3) 0.007(3)
C3 0.029(3) 0.086(6) 0.049(4) 0.013(4) 0.011(3) 0.005(3)
C2 0.030(3) 0.092(6) 0.050(4) 0.011(4) 0.018(3) 0.014(3)

loop_
_atom_type_symbol
_atom_type_description
_atom_type_scat_dispersion_real
_atom_type_scat_dispersion_imag
_atom_type_scat_source
C C 0.0181 0.0091 'International Tables Vol C Tables 4.2.6.8 and 6.1.1.4'
H H 0.0000 0.0000 'International Tables Vol C Tables 4.2.6.8 and 6.1.1.4'
Cs Cs -0.7457 7.9052 'International Tables Vol C Tables 4.2.6.8 and 6.1.1.4'
N N 0.0311 0.0180 'International Tables Vol C Tables 4.2.6.8 and 6.1.1.4'
O O 0.0492 0.0322 'International Tables Vol C Tables 4.2.6.8 and 6.1.1.4'

loop_
_geom_angle_atom_site_label_1
_geom_angle_atom_site_label_2
_geom_angle_atom_site_label_3
_geom_angle
_geom_angle_site_symmetry_1
_geom_angle_site_symmetry_3
_geom_angle_publ_flag
Cs1 Cs1 H1B 48(3) 2 . ?
O1 Cs1 Cs1 136.64(12) 2_565 2 ?
O1 Cs1 Cs1 53.16(15) . 2 ?
O1 Cs1 Cs1 44.78(11) 2 2 ?
O1 Cs1 O1 169.7(2) 2_565 2 ?
O1 Cs1 O1 84.5(2) . 2_565 ?
O1 Cs1 O1 97.94(17) . 2 ?
O1 Cs1 N6 64.14(18) 2_565 2_665 ?
O1 Cs1 N6 144.81(19) . 2_665 ?
O1 Cs1 N1 126.27(18) 2_565 1_544 ?
O1 Cs1 N1 147.6(2) . 1_544 ?
O1 Cs1 N3 112.60(19) 2_565 1_444 ?
O1 Cs1 N3 85.88(18) . 1_444 ?
O1 Cs1 N7 63.18(17) 2_565 2_665 ?
O1 Cs1 N7 146.79(19) . 2_665 ?
O1 Cs1 N7 66.03(19) . . ?
O1 Cs1 N7 68.56(19) 2_565 . ?
O1 Cs1 N8 75.01(18) . 2_565 ?
O1 Cs1 N8 50.54(17) 2_565 2_565 ?
O1 Cs1 N2 67.59(19) . 2_666 ?
O1 Cs1 N2 64.14(18) . 1_444 ?
O1 Cs1 N2 110.69(18) 2_565 1_444 ?
O1 Cs1 N2 129.81(18) 2_565 2_666 ?
O1 Cs1 H1B 15(3) . . ?
O1 Cs1 H1B 91(3) 2 . ?
O1 Cs1 H1B 89(3) 2_565 . ?
N6 Cs1 Cs1 149.50(12) 2_665 2 ?
N6 Cs1 O1 110.30(17) 2_665 2 ?
N6 Cs1 N1 62.33(18) 2_665 1_544 ?
N6 Cs1 N3 91.61(17) 2_665 1_444 ?
N6 Cs1 N7 21.82(16) 2_665 2_665 ?
N6 Cs1 N7 112.32(18) 2_665 . ?
N6 Cs1 N8 72.79(17) 2_665 2_565 ?
N6 Cs1 N2 145.34(18) 2_665 2_666 ?
N6 Cs1 N2 110.84(17) 2_665 1_444 ?
N6 Cs1 H1B 140(3) 2_665 . ?
N1 Cs1 Cs1 94.61(13) 1_544 2 ?
N1 Cs1 O1 49.93(17) 1_544 2 ?
N1 Cs1 N7 65.57(18) 1_544 2_665 ?
N1 Cs1 N8 114.70(17) 1_544 2_565 ?
N1 Cs1 H1B 138(3) 1_544 . ?
N3 Cs1 Cs1 61.26(13) 1_444 2 ?
N3 Cs1 O1 57.87(17) 1_444 2 ?
N3 Cs1 N1 73.58(18) 1_444 1_544 ?
N3 Cs1 N7 112.48(16) 1_444 2_665 ?
N3 Cs1 N8 62.52(17) 1_444 2_565 ?
N3 Cs1 N2 21.93(17) 1_444 1_444 ?
N3 Cs1 H1B 71(3) 1_444 . ?
N7 Cs1 Cs1 97.71(14) . 2 ?
N7 Cs1 Cs1 159.96(12) 2_665 2 ?
N7 Cs1 O1 121.58(18) . 2 ?
N7 Cs1 O1 115.23(16) 2_665 2 ?
N7 Cs1 N1 130.04(18) . 1_544 ?
N7 Cs1 N3 151.83(18) . 1_444 ?
N7 Cs1 N7 93.44(16) . 2_665 ?
N7 Cs1 N8 109.25(17) . 2_565 ?
N7 Cs1 N2 129.92(18) . 1_444 ?
N7 Cs1 H1B 81(3) . . ?
N7 Cs1 H1B 151(3) 2_665 . ?
N8 Cs1 Cs1 102.96(12) 2_565 2 ?
N8 Cs1 O1 120.34(16) 2_565 2 ?
N8 Cs1 N7 88.88(16) 2_565 2_665 ?
N8 Cs1 H1B 67(3) 2_565 . ?
N2 Cs1 Cs1 47.41(12) 2_666 2 ?
N2 Cs1 Cs1 46.59(12) 1_444 2 ?
N2 Cs1 O1 62.20(17) 1_444 2 ?
N2 Cs1 O1 59.87(17) 2_666 2 ?
N2 Cs1 N1 92.28(18) 1_444 1_544 ?
N2 Cs1 N1 94.01(17) 2_666 1_544 ?
N2 Cs1 N3 106.25(18) 2_666 1_444 ?
N2 Cs1 N7 62.23(18) 2_666 . ?
N2 Cs1 N7 127.22(18) 2_666 2_665 ?
N2 Cs1 N7 132.53(16) 1_444 2_665 ?
N2 Cs1 N8 141.81(18) 2_666 2_565 ?
N2 Cs1 N8 61.85(17) 1_444 2_565 ?
N2 Cs1 N2 94.00(16) 2_666 1_444 ?
N2 Cs1 H1B 50(3) 1_444 . ?
N2 Cs1 H1B 75(3) 2_666 . ?
N3 N4 C1 107.2(6) . . ?
Cs1 O1 Cs1 95.5(2) . 2_565 ?
Cs1 O1 Cs1 169.7(2) 2_565 2 ?
Cs1 O1 Cs1 82.06(17) . 2 ?
Cs1 O1 H1A 125(8) 2_565 . ?
Cs1 O1 H1A 60(8) 2 . ?
Cs1 O1 H1A 138(8) . . ?
Cs1 O1 H1B 107(9) 2_565 . ?
Cs1 O1 H1B 60(10) . . ?
Cs1 O1 H1B 63(9) 2 . ?
H1A O1 H1B 110(10) . . ?
N6 N5 C4 107.2(6) . . ?
N6 N5 H5 128(10) . . ?
C4 N5 H5 124(10) . . ?
N5 N6 Cs1 142.0(5) . 2_665 ?
N7 N6 Cs1 88.5(4) . 2_665 ?
N7 N6 N5 107.5(6) . . ?
N2 N1 Cs1 109.9(5) . 1_566 ?
C1 N1 Cs1 131.7(5) . 1_566 ?
C1 N1 N2 104.4(6) . . ?
N4 N3 Cs1 159.6(5) . 1_666 ?
N2 N3 Cs1 79.1(4) . 1_666 ?
N2 N3 N4 108.4(6) . . ?
Cs1 N7 Cs1 86.56(16) . 2_665 ?
N6 N7 Cs1 69.7(4) . 2_665 ?
N6 N7 Cs1 142.8(5) . . ?
N6 N7 N8 110.6(6) . . ?
N8 N7 Cs1 147.0(6) . 2_665 ?
N8 N7 Cs1 104.9(5) . . ?
N7 N8 Cs1 113.1(5) . 2_565 ?
N7 N8 C4 105.8(6) . . ?
C4 N8 Cs1 118.1(5) . 2_565 ?
Cs1 N2 Cs1 86.00(16) 2_666 1_666 ?
N1 N2 Cs1 159.5(5) . 1_666 ?
N1 N2 Cs1 102.5(5) . 2_666 ?
N3 N2 Cs1 123.5(5) . 2_666 ?
N3 N2 Cs1 78.9(5) . 1_666 ?
N3 N2 N1 110.3(6) . . ?
N5 C4 C3 128.3(7) . . ?
N8 C4 N5 108.8(6) . . ?
N8 C4 C3 122.8(7) . . ?
N4 C1 C2 127.1(7) . . ?
N1 C1 N4 109.6(7) . . ?
N1 C1 C2 123.3(7) . . ?
C4 C3 H3 115.5 . . ?
C2 C3 C4 128.9(7) . . ?
C2 C3 H3 115.5 . . ?
C1 C2 H2 114.9 . . ?
C3 C2 C1 130.2(7) . . ?
C3 C2 H2 114.9 . . ?

loop_
_geom_bond_atom_site_label_1
_geom_bond_atom_site_label_2
_geom_bond_distance
_geom_bond_site_symmetry_2
_geom_bond_publ_flag
Cs1 Cs1 4.5921(9) 2 ?
Cs1 O1 3.711(8) 2 ?
Cs1 O1 3.266(7) . ?
Cs1 O1 3.293(8) 2_565 ?
Cs1 N6 3.309(7) 2_665 ?
Cs1 N1 3.411(7) 1_544 ?
Cs1 N3 3.387(7) 1_444 ?
Cs1 N7 3.527(8) 2_665 ?
Cs1 N7 3.351(7) . ?
Cs1 N8 3.522(7) 2_565 ?
Cs1 N2 3.389(7) 1_444 ?
Cs1 N2 3.344(7) 2_666 ?
Cs1 H1B 2.94(15) . ?
N4 N3 1.317(9) . ?
N4 C1 1.336(9) . ?
O1 H1A 0.94(14) . ?
O1 H1B 0.87(16) . ?
N5 N6 1.338(8) . ?
N5 C4 1.341(9) . ?
N5 H5 0.85(2) . ?
N6 N7 1.311(10) . ?
N1 N2 1.357(11) . ?
N1 C1 1.327(10) . ?
N3 N2 1.289(10) . ?
N7 N8 1.329(10) . ?
N8 C4 1.341(10) . ?
C4 C3 1.439(11) . ?
C1 C2 1.449(11) . ?
C3 H3 0.9300 . ?
C3 C2 1.346(12) . ?
C2 H2 0.9300 . ?

loop_
_geom_torsion_atom_site_label_1
_geom_torsion_atom_site_label_2
_geom_torsion_atom_site_label_3
_geom_torsion_atom_site_label_4
_geom_torsion
_geom_torsion_site_symmetry_1
_geom_torsion_site_symmetry_2
_geom_torsion_site_symmetry_3
_geom_torsion_site_symmetry_4
_geom_torsion_publ_flag
Cs1 N6 N7 Cs1 53.6(9) 2_665 . . . ?
Cs1 N6 N7 N8 -144.7(6) 2_665 . . . ?
Cs1 N1 N2 Cs1 -31.9(16) 1_566 . . 1_666 ?
Cs1 N1 N2 Cs1 81.0(4) 1_566 . . 2_666 ?
Cs1 N1 N2 N3 -145.8(6) 1_566 . . . ?
Cs1 N1 C1 N4 134.4(6) 1_566 . . . ?
Cs1 N1 C1 C2 -44.7(11) 1_566 . . . ?
Cs1 N3 N2 Cs1 -77.6(4) 1_666 . . 2_666 ?
Cs1 N3 N2 N1 161.0(6) 1_666 . . . ?
Cs1 N7 N8 Cs1 -61.1(5) . . . 2_565 ?
Cs1 N7 N8 Cs1 46.0(10) 2_665 . . 2_565 ?
Cs1 N7 N8 C4 168.2(5) . . . . ?
Cs1 N7 N8 C4 -84.7(10) 2_665 . . . ?
Cs1 N8 C4 N5 -127.2(5) 2_565 . . . ?
Cs1 N8 C4 C3 52.6(9) 2_565 . . . ?
N4 N3 N2 Cs1 122.0(6) . . . 2_666 ?
N4 N3 N2 Cs1 -160.4(6) . . . 1_666 ?
N4 N3 N2 N1 0.6(10) . . . . ?
N4 C1 C2 C3 5.0(16) . . . . ?
N5 N6 N7 Cs1 -161.5(7) . . . . ?
N5 N6 N7 Cs1 144.9(6) . . . 2_665 ?
N5 N6 N7 N8 0.2(10) . . . . ?
N5 C4 C3 C2 -3.1(16) . . . . ?
N6 N5 C4 N8 -0.5(9) . . . . ?
N6 N5 C4 C3 179.7(8) . . . . ?
N6 N7 N8 Cs1 130.2(6) . . . 2_565 ?
N6 N7 N8 C4 -0.5(9) . . . . ?
N1 C1 C2 C3 -176.1(10) . . . . ?
N3 N4 C1 N1 0.5(9) . . . . ?
N3 N4 C1 C2 179.5(8) . . . . ?
N7 N8 C4 N5 0.6(9) . . . . ?
N7 N8 C4 C3 -179.6(8) . . . . ?
N8 C4 C3 C2 177.1(10) . . . . ?
N2 N1 C1 N4 -0.1(9) . . . . ?
N2 N1 C1 C2 -179.2(8) . . . . ?
C4 N5 N6 Cs1 111.1(7) . . . 2_665 ?
C4 N5 N6 N7 0.1(9) . . . . ?
C4 C3 C2 C1 -0.1(18) . . . . ?
C1 N4 N3 Cs1 -109.7(14) . . . 1_666 ?
C1 N4 N3 N2 -0.6(9) . . . . ?
C1 N1 N2 Cs1 -133.5(5) . . . 2_666 ?
C1 N1 N2 Cs1 113.6(13) . . . 1_666 ?
C1 N1 N2 N3 -0.3(9) . . . . ?
